data_7701670
loop_
_publ_author_name
'Hill, Anthony F.'
'Manzano, Richard A.'

_publ_section_title
;
 A [C<sub>1</sub> + C<sub>2</sub>] route to propargylidyne complexes.
;
_journal_issue 19
_journal_name_full 'Dalton transactions (Cambridge, England : 2003)'
_journal_page_first 6596
_journal_page_last 6610
_journal_paper_doi 10.1039/c9dt00876d
_journal_volume 48
_journal_year 2019
_chemical_formula_moiety 'C38 H37 B Ge N6 O2 W, C H Cl3'
_chemical_formula_sum 'C39 H38 B Cl3 Ge N6 O2 W'
_chemical_formula_weight 996.35
_space_group_crystal_system monoclinic
_space_group_IT_number 14
_space_group_name_Hall '-P 2ybc'
_space_group_name_H-M_alt 'P 1 21/c 1'
_atom_sites_solution_hydrogens mixed
_audit_creation_date 2018-02-14
_audit_creation_method
;
Olex2 1.2
(compiled Aug 10 2017 17:28:52 for OlexSys, GUI svn.r5381)
;
_audit_update_record
;
2019-02-15 deposited with the CCDC.	2019-04-23 downloaded from the CCDC.
;
_cell_angle_alpha 90
_cell_angle_beta 95.3800(10)
_cell_angle_gamma 90
_cell_formula_units_Z 4
_cell_length_a 15.9977(2)
_cell_length_b 12.82720(10)
_cell_length_c 19.7393(2)
_cell_measurement_reflns_used 29820
_cell_measurement_temperature 150.01(10)
_cell_measurement_theta_max 73.7150
_cell_measurement_theta_min 4.1170
_cell_volume 4032.77(7)
_computing_cell_refinement 'CrysAlisPro 1.171.38.46 (Rigaku OD, 2015)'
_computing_data_collection 'CrysAlisPro 1.171.38.46 (Rigaku OD, 2015)'
_computing_data_reduction 'CrysAlisPro 1.171.38.46 (Rigaku OD, 2015)'
_computing_molecular_graphics 'Olex2 (Dolomanov et al., 2009)'
_computing_publication_material 'Olex2 (Dolomanov et al., 2009)'
_computing_structure_refinement 'ShelXL (Sheldrick, 2015)'
_computing_structure_solution 'SHELXT 2014/5 (Sheldrick, 2014)'
_diffrn_ambient_environment N~2~
_diffrn_ambient_temperature 150.01(10)
_diffrn_detector 'CCD plate'
_diffrn_detector_area_resol_mean 8.1297
_diffrn_detector_type EosS2
_diffrn_measured_fraction_theta_full 1.000
_diffrn_measured_fraction_theta_max 0.998
_diffrn_measurement_details
;
List of Runs (angles in degrees, time in seconds):



  # Type    Start    End  Width  t~exp~   \w     \q     \k     \f   Frames

#--------------------------------------------------------------------------

  1  \w     -3.00  38.00   1.00    2.50    --   37.04 -57.00 -30.00   41

  2  \w      6.00  40.00   1.00    2.50    --   37.04 -57.00 -60.00   34

  3  \w     44.00  71.00   1.00    2.50    --   37.04 -99.00   0.00   27

  4  \w     43.00  89.00   1.00    2.50    --   37.04-125.00   0.00   46

  5  \w     54.00  83.00   1.00    2.50    --   37.04-125.00  90.00   29

  6  \w     29.00  82.00   1.00    2.50    --   37.04-125.00 -30.00   53

  7  \w     49.00  89.00   1.00    2.50    --   37.04-125.00 -90.00   40

  8  \w     83.00 109.00   1.00   10.00    --  111.00 -77.00 -60.00   26

  9  \w    115.00 141.00   1.00   10.00    --  111.00 -92.00 -90.00   26

 10  \w    112.00 138.00   1.00   10.00    --  111.00 -77.00-150.00   26

 11  \w    121.00 146.00   1.00   10.00    --  111.00 -92.00-150.00   25

 12  \w    102.00 136.00   1.00   10.00    --  111.00 -25.00-150.00   34

 13  \w     86.00 124.00   1.00   10.00    --  111.00 -38.00 -90.00   38

 14  \w     87.00 126.00   1.00   10.00    --  111.00 -46.00-162.59   39

 15  \w     75.00 109.00   1.00   10.00    --  111.00-111.00 -90.00   34

 16  \w     91.00 116.00   1.00   10.00    --  111.00-111.00 -30.00   25

 17  \w     81.00 116.00   1.00   10.00    --  111.00-111.00  60.00   35

 18  \w     84.00 113.00   1.00   10.00    --  111.00-111.00 120.00   29

 19  \w     87.00 113.00   1.00   10.00    --  111.00 -77.00  60.00   26

 20  \w    103.00 130.00   1.00   10.00    --  111.00 -64.00  60.00   27

 21  \w     85.00 114.00   1.00   10.00    --  111.00 -50.00  30.00   29

 22  \w     76.00 112.00   1.00   10.00    --  111.00 -38.00  60.00   36

 23  \w     73.00 119.00   1.00   10.00    --  111.00 -64.00  30.00   46

 24  \w     73.00 116.00   1.00   10.00    --  111.00-111.00  90.00   43

 25  \w     75.00 100.00   1.00   10.00    --  111.00-111.00 150.00   25

 26  \w     73.00 105.00   1.00   10.00    --  111.00 -77.00 150.00   32

 27  \w     57.00  93.00   1.00   10.00    --  111.00 -50.00 120.00   36

 28  \w     46.00  71.00   1.00   10.00    --  111.00 -77.00  60.00   25

 29  \w     63.00 116.00   1.00   10.00    --  111.00-111.00  30.00   53

 30  \w     63.00  91.00   1.00   10.00    --  111.00 -38.00   0.00   28

 31  \w     66.00 131.00   1.00   10.00    --  111.00 -64.00 -60.00   65

 32  \w     65.00 113.00   1.00   10.00    --  111.00-111.00 -60.00   48

 33  \w     63.00  92.00   1.00   10.00    --  111.00 -77.00-150.00   29

 34  \w     62.00 114.00   1.00   10.00    --  111.00-111.00-180.00   52

 35  \w     56.00 116.00   1.00   10.00    --  111.00-111.00-120.00   60

 36  \w     50.00  80.00   1.00   10.00    --  111.00 -92.00 -90.00   30

 37  \w     46.00  88.00   1.00   10.00    --  111.00 -50.00 -60.00   42

 38  \w     47.00  73.00   1.00   10.00    --  111.00 -38.00 -90.00   26

 39  \w     44.00  95.00   1.00   10.00    --  111.00 -50.00-120.00   51

 40  \w     56.00 145.00   1.00   10.00    --  111.00 -12.00-180.00   89

 41  \w    150.00 177.00   1.00   10.00    --  111.00  50.00 -90.00   27

 42  \w    147.00 172.00   1.00   10.00    --  111.00 111.00 -90.00   25

 43  \w    128.00 176.00   1.00   10.00    --  111.00  77.00-180.00   48

 44  \w    110.00 136.00   1.00   10.00    --  111.00  77.00 -60.00   26

 45  \w     97.00 124.00   1.00   10.00    --  111.00  64.00 -60.00   27

 46  \w     92.00 126.00   1.00   10.00    --  111.00  38.00   0.00   34

 47  \w    137.00 163.00   1.00   10.00    --  111.00  38.00  30.00   26

 48  \w    125.00 174.00   1.00   10.00    --  111.00  77.00  30.00   49

 49  \w    129.00 176.00   1.00   10.00    --  111.00  25.00 150.00   47

 50  \w    107.00 133.00   1.00   10.00    --  111.00  25.00  30.00   26

 51  \w     93.00 127.00   1.00   10.00    --  111.00  38.00  30.00   34

 52  \w     90.00 118.00   1.00   10.00    --  111.00  77.00  30.00   28

 53  \w     87.00 112.00   1.00   10.00    --  111.00  25.00 150.00   25

 54  \w     42.00 135.00   1.00   10.00    --  111.00 -25.00  90.00   93

 55  \w     79.00 104.00   1.00    2.50    --   37.04  38.00  90.00   25

 56  \w     41.00 149.00   1.00   10.00    --  111.00 -14.00 -27.32  108

 57  \w     94.00 142.00   1.00   10.00    --  111.00  50.00 -90.00   48

 58  \w     69.00  99.00   1.00    2.50    --   37.04  57.00 -90.00   30

 59  \w     66.00 101.00   1.00    2.50    --   37.04  57.00-150.00   35

 60  \w     41.00  75.00   1.00    2.50    --   37.04  57.00-180.00   34

 61  \w     22.00 104.00   1.00    2.50    --   37.04  57.00-120.00   82

 62  \w     44.00  87.00   1.00   10.00    --  111.00 -50.00-180.00   43

 63  \w     69.00 141.00   1.00   10.00    --  111.00  12.00 -90.00   72

 64  \w     42.00  67.00   1.00   10.00    --  111.00-111.00 -90.00   25

 65  \w     47.00  94.00   1.00   10.00    --  111.00 -92.00-150.00   47

 66  \w     46.00  73.00   1.00   10.00    --  111.00 -77.00-180.00   27

 67  \w     48.00  80.00   1.00   10.00    --  111.00 -25.00-150.00   32

 68  \w     21.00  65.00   1.00    2.50    --   37.04  57.00-150.00   44

 69  \w     22.00  48.00   1.00    2.50    --   37.04  57.00 -90.00   26

 70  \w    -30.00  21.00   1.00    2.50    --   37.04 -57.00  60.00   51

 71  \w     25.00  84.00   1.00    2.50    --   37.04-125.00 150.00   59

 72  \w     42.00  67.00   1.00   10.00    --  111.00-111.00 150.00   25

 73  \w     20.00  57.00   1.00    2.50    --   37.04  38.00  90.00   37

 74  \w     -1.00  32.00   1.00    2.50    --  -37.04  38.00 120.00   33

 75  \w    -66.00 -41.00   1.00    2.50    --  -37.04 -57.00  30.00   25

 76  \w    -34.00  61.00   1.00    2.50    --   37.04 -19.00 -90.00   95

 77  \w    -48.00   0.00   1.00    2.50    --  -37.04  57.00-180.00   48

 78  \w    -65.00 -40.00   1.00    2.50    --  -37.04 -38.00-180.00   25

 79  \w    112.00 137.00   1.00   10.00    --  111.00 178.00-180.00   25

 80  \w    118.00 144.00   1.00   10.00    --  111.00 178.00  30.00   26
;
_diffrn_measurement_device 'four-circle diffractometer'
_diffrn_measurement_device_type 'SuperNova, Dual, Cu at zero, EosS2'
_diffrn_measurement_method '\w scans'
_diffrn_orient_matrix_type 'CrysAlisPro convention (1999,Acta A55,543-557)'
_diffrn_orient_matrix_UB_11 -0.0961683000
_diffrn_orient_matrix_UB_12 0.0103029000
_diffrn_orient_matrix_UB_13 -0.0021221000
_diffrn_orient_matrix_UB_21 0.0102588000
_diffrn_orient_matrix_UB_22 0.1086404000
_diffrn_orient_matrix_UB_23 0.0330319000
_diffrn_orient_matrix_UB_31 -0.0024841000
_diffrn_orient_matrix_UB_32 0.0501378000
_diffrn_orient_matrix_UB_33 -0.0710552000
_diffrn_radiation_monochromator mirror
_diffrn_radiation_probe x-ray
_diffrn_radiation_type CuK\a
_diffrn_radiation_wavelength 1.54184
_diffrn_reflns_av_R_equivalents 0.0350
_diffrn_reflns_av_unetI/netI 0.0203
_diffrn_reflns_Laue_measured_fraction_full 1.000
_diffrn_reflns_Laue_measured_fraction_max 0.998
_diffrn_reflns_limit_h_max 19
_diffrn_reflns_limit_h_min -19
_diffrn_reflns_limit_k_max 15
_diffrn_reflns_limit_k_min -15
_diffrn_reflns_limit_l_max 21
_diffrn_reflns_limit_l_min -24
_diffrn_reflns_number 59421
_diffrn_reflns_point_group_measured_fraction_full 1.000
_diffrn_reflns_point_group_measured_fraction_max 0.998
_diffrn_reflns_theta_full 67.684
_diffrn_reflns_theta_max 73.885
_diffrn_reflns_theta_min 4.116
_diffrn_source 'micro-focus sealed X-ray tube'
_diffrn_source_type 'SuperNova (Cu) X-ray Source'
_exptl_absorpt_coefficient_mu 8.275
_exptl_absorpt_correction_T_max 1.00000
_exptl_absorpt_correction_T_min 0.66225
_exptl_absorpt_correction_type multi-scan
_exptl_absorpt_process_details
;
CrysAlisPro 1.171.38.46 (Rigaku Oxford Diffraction, 2015)

Empirical absorption correction using spherical harmonics,

 implemented in SCALE3 ABSPACK scaling algorithm.
;
_exptl_crystal_colour 'clear red'
_exptl_crystal_colour_lustre clear
_exptl_crystal_colour_primary red
_exptl_crystal_density_diffrn 1.641
_exptl_crystal_description block
_exptl_crystal_F_000 1968
_exptl_crystal_recrystallization_method
'Crystals were grown from slow evaporation of a ethanol/chloroform solution at 0 degrees celcius.'
_exptl_crystal_size_max 0.197
_exptl_crystal_size_mid 0.065
_exptl_crystal_size_min 0.04
_refine_diff_density_max 1.843
_refine_diff_density_min -0.878
_refine_diff_density_rms 0.112
_refine_ls_extinction_method none
_refine_ls_goodness_of_fit_ref 1.032
_refine_ls_hydrogen_treatment mixed
_refine_ls_matrix_type full
_refine_ls_number_parameters 524
_refine_ls_number_reflns 8148
_refine_ls_number_restraints 6
_refine_ls_restrained_S_all 1.034
_refine_ls_R_factor_all 0.0388
_refine_ls_R_factor_gt 0.0358
_refine_ls_shift/su_max 0.001
_refine_ls_shift/su_mean 0.000
_refine_ls_structure_factor_coef Fsqd
_refine_ls_weighting_details 'w=1/[\s^2^(Fo^2^)+(0.0627P)^2^+6.7078P] where P=(Fo^2^+2Fc^2^)/3'
_refine_ls_weighting_scheme calc
_refine_ls_wR_factor_gt 0.0953
_refine_ls_wR_factor_ref 0.0989
_reflns_Friedel_coverage 0.000
_reflns_number_gt 7495
_reflns_number_total 8148
_reflns_threshold_expression 'I > 2\s(I)'
_cod_data_source_file c9dt00876d1.cif
_cod_data_source_block ram-43_scale
_cod_database_code 7701670
_shelx_shelxl_version_number 2016/4
_chemical_oxdiff_formula 'C38 H36 B1 Ge1 N6 O2 W1'
_chemical_oxdiff_usercomment 'Crystals grown from chloroform/ethanol evaporation at 0 degrees celcius'
_shelx_space_group_comment
;
The symmetry employed for this shelxl refinement is uniquely defined
by the following loop, which should always be used as a source of
symmetry information in preference to the above space-group names.
They are only intended as comments.
;
_shelx_estimated_absorpt_t_max 0.733
_shelx_estimated_absorpt_t_min 0.292
_reflns_odcompleteness_completeness 98.93
_reflns_odcompleteness_iscentric 1
_reflns_odcompleteness_theta 74.33
_olex2_refinement_description
;
1. Fixed Uiso
 At 1.2 times of:
  All C(H) groups
 At 1.5 times of:
  All C(H,H,H) groups
2. Restrained distances
 Cl2-C100
 1.75 with sigma of 0.02
 Cl3-C100 = Cl1-C100 = Cl2-C100
 1.75 with sigma of 0.02
 Cl6-C200 = Cl5-C200
 1.75 with sigma of 0.02
3. Others
 Fixed Sof: Cl3(0.5) Cl2(0.5) Cl5(0.5) Cl6(0.5) Cl1(0.5) Cl4(0.5) C100(0.5)
 H100(0.5) C200(0.5) H200(0.5)
4.a Ternary CH refined with riding coordinates:
 C100(H100), C200(H200)
4.b Aromatic/amide H refined with riding coordinates:
 C7(H7), C8(H8), C9(H9), C10(H10), C11(H11), C13(H13), C14(H14), C15(H15),
 C16(H16), C17(H17), C19(H19), C20(H20), C21(H21), C22(H22), C23(H23), C25(H25),
  C30(H30), C35(H35)
4.c Idealised Me refined as rotating group:
 C27(H27a,H27b,H27c), C28(H28a,H28b,H28c), C32(H32a,H32b,H32c), C33(H33a,H33b,
 H33c), C37(H37a,H37b,H37c), C38(H38a,H38b,H38c)
;
_ins_header
;
TITL RAM-43_scale in P2(1)/c 

REM P2(1)/c (#14 in standard setting)

CELL 1.54184  15.997741  12.827151  19.739328  90.0000  95.3795  90.0000

ZERR    4.00   0.000155   0.000127   0.000151   0.0000   0.0008   0.0000

LATT  1

SYMM -x, y+1/2,-z+1/2 

SFAC C H B N O Ge W

UNIT 152.00 144.00 4.00 24.00 8.00 4.00 4.00

TREF

HKLF 4

END
;
_olex2_submission_original_sample_id RAM-43
_olex2_submission_special_instructions 'No special instructions were received'
_oxdiff_exptl_absorpt_empirical_details
;
Empirical correction (ABSPACK) includes:

- Absorption correction using spherical harmonics

- Frame scaling
;
_oxdiff_exptl_absorpt_empirical_full_max 1.473
_oxdiff_exptl_absorpt_empirical_full_min 0.719

loop_
_space_group_symop_operation_xyz
'x, y, z'
'-x, y+1/2, -z+1/2'
'-x, -y, -z'
'x, -y-1/2, z-1/2'

loop_
_atom_site_label
_atom_site_type_symbol
_atom_site_fract_x
_atom_site_fract_y
_atom_site_fract_z
_atom_site_U_iso_or_equiv
_atom_site_adp_type
_atom_site_occupancy
_atom_site_site_symmetry_order
_atom_site_calc_flag
_atom_site_refinement_flags_posn
_atom_site_refinement_flags_occupancy
_atom_site_disorder_assembly
_atom_site_disorder_group
W1 W 0.86802(2) 0.32929(2) 0.16016(2) 0.02861(7) Uani 1 1 d . . . .
Ge1 Ge 0.68635(3) 0.58612(4) 0.37712(2) 0.03622(11) Uani 1 1 d . . . .
O1 O 1.03506(19) 0.3778(3) 0.25212(15) 0.0481(7) Uani 1 1 d . . . .
O2 O 0.8517(2) 0.1303(3) 0.25208(18) 0.0598(9) Uani 1 1 d . . . .
N1 N 0.93748(18) 0.2406(2) 0.08303(14) 0.0282(6) Uani 1 1 d . . . .
N2 N 0.91131(19) 0.2511(2) 0.01497(14) 0.0292(6) Uani 1 1 d . . . .
N3 N 0.88259(19) 0.4577(2) 0.08805(14) 0.0304(6) Uani 1 1 d . . . .
N4 N 0.87304(19) 0.4411(2) 0.01878(14) 0.0304(6) Uani 1 1 d . . . .
N5 N 0.7576(2) 0.2935(3) 0.08751(16) 0.0350(6) Uani 1 1 d . . . .
N6 N 0.7613(2) 0.3048(3) 0.01852(16) 0.0350(6) Uani 1 1 d . . . .
C1 C 0.8162(2) 0.4000(3) 0.22613(18) 0.0348(7) Uani 1 1 d . . . .
C2 C 0.7809(2) 0.4532(3) 0.27699(19) 0.0349(7) Uani 1 1 d . . . .
C3 C 0.7484(2) 0.5045(3) 0.3178(2) 0.0404(8) Uani 1 1 d . . . .
C4 C 0.9756(2) 0.3611(3) 0.21757(18) 0.0344(7) Uani 1 1 d . . . .
C5 C 0.8577(3) 0.2007(3) 0.2174(2) 0.0394(8) Uani 1 1 d . . . .
C6 C 0.6845(3) 0.7299(4) 0.3443(2) 0.0439(9) Uani 1 1 d . . . .
C7 C 0.7358(3) 0.7616(4) 0.2960(2) 0.0523(11) Uani 1 1 d . . . .
H7 H 0.771085 0.712133 0.276971 0.063 Uiso 1 1 calc R . . .
C8 C 0.7368(4) 0.8648(5) 0.2748(3) 0.0652(14) Uani 1 1 d . . . .
H8 H 0.773548 0.885421 0.242141 0.078 Uiso 1 1 calc R . . .
C9 C 0.6855(4) 0.9370(5) 0.3006(3) 0.0697(15) Uani 1 1 d . . . .
H9 H 0.686008 1.007471 0.285728 0.084 Uiso 1 1 calc R . . .
C10 C 0.6328(5) 0.9062(6) 0.3485(4) 0.086(2) Uani 1 1 d . . . .
H10 H 0.596371 0.955399 0.366497 0.104 Uiso 1 1 calc R . . .
C11 C 0.6332(4) 0.8040(4) 0.3703(3) 0.0679(15) Uani 1 1 d . . . .
H11 H 0.597430 0.783969 0.403819 0.081 Uiso 1 1 calc R . . .
C12 C 0.7425(2) 0.5782(3) 0.46868(19) 0.0348(7) Uani 1 1 d . . . .
C13 C 0.7602(3) 0.6667(3) 0.5083(2) 0.0461(10) Uani 1 1 d . . . .
H13 H 0.745650 0.733735 0.490380 0.055 Uiso 1 1 calc R . . .
C14 C 0.7988(3) 0.6574(4) 0.5738(2) 0.0502(11) Uani 1 1 d . . . .
H14 H 0.810223 0.718110 0.600627 0.060 Uiso 1 1 calc R . . .
C15 C 0.8210(3) 0.5600(4) 0.6005(2) 0.0456(9) Uani 1 1 d . . . .
H15 H 0.847823 0.554021 0.645407 0.055 Uiso 1 1 calc R . . .
C16 C 0.8041(3) 0.4732(4) 0.5620(2) 0.0457(9) Uani 1 1 d . . . .
H16 H 0.819065 0.406495 0.580232 0.055 Uiso 1 1 calc R . . .
C17 C 0.7649(3) 0.4815(3) 0.4957(2) 0.0419(9) Uani 1 1 d . . . .
H17 H 0.753555 0.420412 0.469248 0.050 Uiso 1 1 calc R . . .
C18 C 0.5764(2) 0.5205(4) 0.3734(2) 0.0430(9) Uani 1 1 d . . . .
C19 C 0.5542(3) 0.4416(5) 0.3278(3) 0.0664(15) Uani 1 1 d . . . .
H19 H 0.592439 0.420671 0.296443 0.080 Uiso 1 1 calc R . . .
C20 C 0.4766(4) 0.3922(6) 0.3270(4) 0.085(2) Uani 1 1 d . . . .
H20 H 0.463061 0.336048 0.296558 0.102 Uiso 1 1 calc R . . .
C21 C 0.4202(4) 0.4249(6) 0.3704(3) 0.0768(18) Uani 1 1 d . . . .
H21 H 0.367173 0.391469 0.369947 0.092 Uiso 1 1 calc R . . .
C22 C 0.4397(3) 0.5052(6) 0.4141(3) 0.0722(16) Uani 1 1 d . . . .
H22 H 0.399294 0.530298 0.442483 0.087 Uiso 1 1 calc R . . .
C23 C 0.5190(3) 0.5504(5) 0.4170(3) 0.0631(13) Uani 1 1 d . . . .
H23 H 0.533627 0.602971 0.449842 0.076 Uiso 1 1 calc R . . .
C24 C 0.9978(2) 0.1674(3) 0.0880(2) 0.0329(7) Uani 1 1 d . . . .
C25 C 1.0109(2) 0.1310(3) 0.0231(2) 0.0356(8) Uani 1 1 d . . . .
H25 H 1.050285 0.079796 0.011996 0.043 Uiso 1 1 calc R . . .
C26 C 0.9550(3) 0.1844(3) -0.02149(19) 0.0331(7) Uani 1 1 d . . . .
C27 C 1.0402(3) 0.1318(4) 0.1546(2) 0.0451(9) Uani 1 1 d . . . .
H27A H 1.057455 0.192604 0.182554 0.068 Uiso 1 1 calc GR . . .
H27B H 1.089784 0.090292 0.146643 0.068 Uiso 1 1 calc GR . . .
H27C H 1.001250 0.089189 0.178245 0.068 Uiso 1 1 calc GR . . .
C28 C 0.9404(3) 0.1741(3) -0.0971(2) 0.0441(10) Uani 1 1 d . . . .
H28A H 0.885211 0.142547 -0.109234 0.066 Uiso 1 1 calc GR . . .
H28B H 0.984067 0.129675 -0.113573 0.066 Uiso 1 1 calc GR . . .
H28C H 0.942343 0.243152 -0.118075 0.066 Uiso 1 1 calc GR . . .
C29 C 0.9041(2) 0.5583(3) 0.09734(19) 0.0338(7) Uani 1 1 d . . . .
C30 C 0.9081(2) 0.6056(3) 0.0349(2) 0.0364(8) Uani 1 1 d . . . .
H30 H 0.921616 0.676430 0.026931 0.044 Uiso 1 1 calc R . . .
C31 C 0.8887(2) 0.5298(3) -0.01361(19) 0.0333(7) Uani 1 1 d . . . .
C32 C 0.9201(3) 0.6050(3) 0.1667(2) 0.0440(9) Uani 1 1 d . . . .
H32A H 0.874363 0.586179 0.194084 0.066 Uiso 1 1 calc GR . . .
H32B H 0.923201 0.681040 0.162864 0.066 Uiso 1 1 calc GR . . .
H32C H 0.973361 0.578388 0.188701 0.066 Uiso 1 1 calc GR . . .
C33 C 0.8840(3) 0.5398(3) -0.0891(2) 0.0436(9) Uani 1 1 d . . . .
H33A H 0.928615 0.497962 -0.106480 0.065 Uiso 1 1 calc GR . . .
H33B H 0.891186 0.613085 -0.101310 0.065 Uiso 1 1 calc GR . . .
H33C H 0.829264 0.514944 -0.109054 0.065 Uiso 1 1 calc GR . . .
C34 C 0.6786(3) 0.2665(4) 0.0971(2) 0.0498(10) Uani 1 1 d . . . .
C35 C 0.6317(3) 0.2609(5) 0.0336(3) 0.0587(12) Uani 1 1 d . . . .
H35 H 0.573924 0.243447 0.025313 0.070 Uiso 1 1 calc R . . .
C36 C 0.6858(3) 0.2856(4) -0.0144(2) 0.0464(9) Uani 1 1 d . . . .
C37 C 0.6506(3) 0.2455(6) 0.1658(3) 0.0712(17) Uani 1 1 d . . . .
H37A H 0.679083 0.183156 0.185175 0.107 Uiso 1 1 calc GR . . .
H37B H 0.589747 0.234272 0.161844 0.107 Uiso 1 1 calc GR . . .
H37C H 0.664625 0.305327 0.195653 0.107 Uiso 1 1 calc GR . . .
C38 C 0.6691(3) 0.2902(5) -0.0906(2) 0.0589(12) Uani 1 1 d . . . .
H38A H 0.678650 0.361403 -0.106192 0.088 Uiso 1 1 calc GR . . .
H38B H 0.610780 0.270124 -0.103899 0.088 Uiso 1 1 calc GR . . .
H38C H 0.707009 0.242233 -0.111268 0.088 Uiso 1 1 calc GR . . .
B1 B 0.8452(3) 0.3334(3) -0.0093(2) 0.0321(8) Uani 1 1 d . . . .
H1 H 0.838(3) 0.335(4) -0.058(3) 0.045(14) Uiso 1 1 d . . . .
Cl3 Cl 0.6747(3) 0.6456(3) 0.1538(2) 0.0954(11) Uani 0.5 1 d D P A 1
Cl2 Cl 0.5556(3) 0.4836(4) 0.1226(3) 0.1082(13) Uani 0.5 1 d D P A 1
Cl5 Cl 0.5714(4) 0.5899(5) 0.1842(2) 0.137(2) Uani 0.5 1 d D P B 2
Cl6 Cl 0.5355(3) 0.5920(9) 0.0412(3) 0.208(5) Uani 0.5 1 d D P B 2
Cl1 Cl 0.6638(2) 0.5542(3) 0.02172(18) 0.0802(8) Uani 0.5 1 d D P A 1
Cl4 Cl 0.7024(3) 0.5668(5) 0.0983(5) 0.161(3) Uani 0.5 1 d . P B 2
C100 C 0.6493(7) 0.5337(9) 0.1070(6) 0.070(3) Uani 0.5 1 d D P A 1
H100 H 0.692014 0.480403 0.123619 0.084 Uiso 0.5 1 calc R P A 1
C200 C 0.6108(10) 0.614(4) 0.1088(8) 0.31(3) Uani 0.5 1 d D P B 2
H200 H 0.619360 0.691209 0.108689 0.376 Uiso 0.5 1 calc R P B 2

loop_
_atom_site_aniso_label
_atom_site_aniso_U_11
_atom_site_aniso_U_22
_atom_site_aniso_U_33
_atom_site_aniso_U_23
_atom_site_aniso_U_13
_atom_site_aniso_U_12
W1 0.03544(11) 0.02791(10) 0.02358(10) -0.00231(5) 0.00855(7) 0.00045(5)
Ge1 0.0360(2) 0.0398(2) 0.0347(2) -0.00619(17) 0.01264(17) 0.00160(17)
O1 0.0470(16) 0.062(2) 0.0345(14) -0.0045(13) -0.0007(12) -0.0065(14)
O2 0.076(2) 0.0486(19) 0.0555(19) 0.0178(16) 0.0098(17) -0.0037(17)
N1 0.0349(14) 0.0280(14) 0.0226(12) -0.0040(10) 0.0075(11) 0.0024(11)
N2 0.0375(15) 0.0283(14) 0.0228(13) -0.0037(11) 0.0078(11) -0.0009(12)
N3 0.0388(15) 0.0263(14) 0.0264(13) -0.0027(11) 0.0054(11) 0.0001(11)
N4 0.0368(15) 0.0293(14) 0.0255(13) 0.0002(11) 0.0056(11) 0.0011(11)
N5 0.0343(15) 0.0370(16) 0.0345(15) -0.0039(13) 0.0070(12) -0.0037(13)
N6 0.0373(16) 0.0346(15) 0.0325(15) -0.0027(12) 0.0004(12) -0.0006(13)
C1 0.0384(18) 0.0354(18) 0.0311(17) 0.0004(14) 0.0057(14) -0.0024(15)
C2 0.0375(18) 0.0336(18) 0.0340(18) -0.0044(14) 0.0059(14) 0.0001(14)
C3 0.0375(19) 0.048(2) 0.0373(19) -0.0028(17) 0.0099(15) -0.0026(16)
C4 0.043(2) 0.0366(18) 0.0253(16) -0.0022(14) 0.0094(15) 0.0009(15)
C5 0.048(2) 0.039(2) 0.0324(18) -0.0009(16) 0.0101(16) -0.0016(17)
C6 0.047(2) 0.045(2) 0.040(2) -0.0014(17) 0.0071(17) 0.0030(18)
C7 0.054(2) 0.061(3) 0.043(2) 0.006(2) 0.0104(19) -0.001(2)
C8 0.073(3) 0.077(4) 0.046(3) 0.014(3) 0.005(2) -0.019(3)
C9 0.093(4) 0.052(3) 0.062(3) 0.012(2) -0.004(3) -0.007(3)
C10 0.110(6) 0.056(4) 0.097(5) 0.000(3) 0.031(4) 0.013(3)
C11 0.083(4) 0.050(3) 0.075(4) 0.007(3) 0.033(3) 0.008(3)
C12 0.0331(17) 0.0391(19) 0.0338(17) -0.0047(15) 0.0118(14) -0.0006(14)
C13 0.063(3) 0.030(2) 0.046(2) -0.0010(16) 0.011(2) -0.0042(17)
C14 0.064(3) 0.046(2) 0.041(2) -0.0085(18) 0.008(2) -0.013(2)
C15 0.039(2) 0.062(3) 0.0363(19) -0.0008(18) 0.0087(16) -0.0061(18)
C16 0.047(2) 0.042(2) 0.049(2) 0.0033(18) 0.0111(18) 0.0083(17)
C17 0.045(2) 0.0321(19) 0.050(2) -0.0088(16) 0.0103(17) 0.0004(16)
C18 0.0336(19) 0.052(2) 0.044(2) -0.0009(18) 0.0082(16) -0.0008(17)
C19 0.047(3) 0.087(4) 0.066(3) -0.022(3) 0.009(2) -0.013(3)
C20 0.055(3) 0.104(5) 0.095(5) -0.023(4) 0.001(3) -0.024(3)
C21 0.049(3) 0.104(5) 0.078(4) 0.007(4) 0.006(3) -0.023(3)
C22 0.046(3) 0.100(5) 0.074(4) 0.005(3) 0.026(3) -0.002(3)
C23 0.049(3) 0.080(4) 0.064(3) -0.008(3) 0.024(2) 0.000(2)
C24 0.0357(18) 0.0281(17) 0.0354(19) -0.0022(13) 0.0063(15) -0.0006(13)
C25 0.0413(19) 0.0269(17) 0.0407(19) -0.0044(14) 0.0149(15) -0.0010(14)
C26 0.0430(19) 0.0264(16) 0.0315(18) -0.0073(13) 0.0122(15) -0.0052(14)
C27 0.049(2) 0.044(2) 0.042(2) 0.0024(17) 0.0006(17) 0.0126(18)
C28 0.060(3) 0.042(2) 0.032(2) -0.0107(15) 0.0139(18) -0.0039(17)
C29 0.0404(18) 0.0263(16) 0.0352(18) -0.0038(14) 0.0060(14) -0.0005(14)
C30 0.0407(19) 0.0267(17) 0.043(2) 0.0020(14) 0.0097(15) 0.0000(14)
C31 0.0326(16) 0.0328(18) 0.0351(18) 0.0048(14) 0.0068(14) 0.0045(13)
C32 0.060(2) 0.0335(19) 0.039(2) -0.0086(16) 0.0069(18) -0.0031(18)
C33 0.053(2) 0.043(2) 0.036(2) 0.0098(16) 0.0060(17) 0.0010(18)
C34 0.038(2) 0.063(3) 0.050(2) -0.004(2) 0.0095(18) -0.0078(19)
C35 0.037(2) 0.079(4) 0.060(3) 0.001(3) 0.001(2) -0.010(2)
C36 0.042(2) 0.049(2) 0.046(2) -0.0008(19) -0.0046(17) -0.0026(18)
C37 0.046(3) 0.112(5) 0.058(3) 0.000(3) 0.019(2) -0.018(3)
C38 0.057(3) 0.069(3) 0.047(3) 0.003(2) -0.015(2) -0.010(2)
B1 0.040(2) 0.030(2) 0.0264(19) -0.0011(14) 0.0024(16) 0.0000(15)
Cl3 0.118(3) 0.0726(19) 0.092(2) -0.0080(18) -0.007(2) 0.008(2)
Cl2 0.098(3) 0.110(3) 0.125(3) 0.000(3) 0.053(2) -0.021(2)
Cl5 0.123(4) 0.190(6) 0.091(3) 0.033(3) -0.026(3) -0.049(4)
Cl6 0.083(3) 0.455(14) 0.086(3) 0.062(6) 0.000(2) 0.035(5)
Cl1 0.096(2) 0.0684(17) 0.0804(19) 0.0012(15) 0.0314(17) -0.0050(15)
Cl4 0.068(3) 0.118(4) 0.292(9) -0.003(5) -0.006(4) 0.018(3)
C100 0.055(7) 0.061(7) 0.094(9) 0.019(6) 0.016(6) -0.008(5)
C200 0.053(10) 0.73(9) 0.16(2) 0.20(4) 0.030(13) 0.07(3)

loop_
_atom_type_symbol
_atom_type_description
_atom_type_scat_dispersion_real
_atom_type_scat_dispersion_imag
_atom_type_scat_source
C C 0.0181 0.0091 'International Tables Vol C Tables 4.2.6.8 and 6.1.1.4'
H H 0.0000 0.0000 'International Tables Vol C Tables 4.2.6.8 and 6.1.1.4'
B B 0.0090 0.0039 'International Tables Vol C Tables 4.2.6.8 and 6.1.1.4'
Cl Cl 0.3639 0.7018 'International Tables Vol C Tables 4.2.6.8 and 6.1.1.4'
Ge Ge -1.0885 0.8855 'International Tables Vol C Tables 4.2.6.8 and 6.1.1.4'
N N 0.0311 0.0180 'International Tables Vol C Tables 4.2.6.8 and 6.1.1.4'
O O 0.0492 0.0322 'International Tables Vol C Tables 4.2.6.8 and 6.1.1.4'
W W -5.4734 5.5774 'International Tables Vol C Tables 4.2.6.8 and 6.1.1.4'

loop_
_exptl_crystal_face_index_h
_exptl_crystal_face_index_k
_exptl_crystal_face_index_l
_exptl_crystal_face_perp_dist
1 2 -13 0.0323
2 -2 -12 0.0298
-2 3 12 0.0371
-1 -2 13 0.0323
-1 8 0 0.0994
1 -8 0 0.0994
-10 0 0 0.0245
10 0 1 0.0141
-9 1 -5 0.0251
-7 -3 9 0.0298

loop_
_geom_angle_atom_site_label_1
_geom_angle_atom_site_label_2
_geom_angle_atom_site_label_3
_geom_angle
CL2a C100a Cl3 112.7(7)
N3 W1 N1 81.57(10)
N3 W1 N5 82.14(12)
CL4b C200b Cl5 117.4(17)
CL4b C200b Cl6 114.4(18)
N5 W1 N1 82.70(11)
C1 W1 N1 177.05(14)
CL5b C200b Cl6 110.9(11)
CL3a C100a Cl1 110.1(6)
C1 W1 N3 99.81(14)
C1 W1 N5 100.05(14)
CL2a C100a Cl1 115.9(7)
C1 W1 C4 85.43(15)
CL2a C100a H100 105.8
CL1a C100a H100 105.8
CL3a C100a H100 105.8
CL5b C200b H200 104.1
C1 W1 C5 86.59(16)
C4 W1 N1 91.88(12)
CL4b C200b H200 104.1
CL6b C200b H200 104.1
C4 W1 N3 94.34(13)
C4 W1 N5 173.90(13)
C4 W1 C5 87.75(16)
C5 W1 N1 92.11(13)
C5 W1 N3 173.39(13)
C5 W1 N5 95.21(15)
C3 Ge1 C6 107.81(18)
C3 Ge1 C12 108.58(17)
C3 Ge1 C18 105.00(18)
C12 Ge1 C6 110.44(17)
C12 Ge1 C18 110.50(17)
C18 Ge1 C6 114.20(19)
N2 N1 W1 118.8(2)
C24 N1 W1 134.0(2)
C24 N1 N2 106.9(3)
N1 N2 B1 120.5(3)
C26 N2 N1 109.4(3)
C26 N2 B1 130.0(3)
N4 N3 W1 121.1(2)
C29 N3 W1 132.1(2)
C29 N3 N4 106.7(3)
N3 N4 B1 119.8(3)
C31 N4 N3 109.5(3)
C31 N4 B1 130.6(3)
N6 N5 W1 120.8(2)
C34 N5 W1 131.9(3)
C34 N5 N6 107.2(3)
N5 N6 B1 119.8(3)
C36 N6 N5 109.9(3)
C36 N6 B1 130.3(3)
C2 C1 W1 177.5(3)
C3 C2 C1 175.4(4)
C2 C3 Ge1 174.3(4)
O1 C4 W1 177.4(3)
O2 C5 W1 177.3(4)
C7 C6 Ge1 121.1(4)
C7 C6 C11 117.8(5)
C11 C6 Ge1 121.0(4)
C6 C7 H7 119.5
C6 C7 C8 121.0(5)
C8 C7 H7 119.5
C7 C8 H8 119.7
C9 C8 C7 120.6(5)
C9 C8 H8 119.7
C8 C9 H9 120.4
C8 C9 C10 119.1(6)
C10 C9 H9 120.4
C9 C10 H10 120.0
C11 C10 C9 120.0(6)
C11 C10 H10 120.0
C6 C11 H11 119.3
C10 C11 C6 121.5(6)
C10 C11 H11 119.3
C13 C12 Ge1 122.1(3)
C17 C12 Ge1 119.1(3)
C17 C12 C13 118.8(4)
C12 C13 H13 119.9
C14 C13 C12 120.2(4)
C14 C13 H13 119.9
C13 C14 H14 119.7
C13 C14 C15 120.6(4)
C15 C14 H14 119.7
C14 C15 H15 120.2
C16 C15 C14 119.5(4)
C16 C15 H15 120.2
C15 C16 H16 119.7
C15 C16 C17 120.5(4)
C17 C16 H16 119.7
C12 C17 C16 120.3(4)
C12 C17 H17 119.8
C16 C17 H17 119.8
C19 C18 Ge1 121.3(3)
C23 C18 Ge1 120.8(4)
C23 C18 C19 117.9(5)
C18 C19 H19 119.4
C18 C19 C20 121.2(5)
C20 C19 H19 119.4
C19 C20 H20 120.2
C21 C20 C19 119.5(6)
C21 C20 H20 120.2
C20 C21 H21 119.9
C22 C21 C20 120.3(5)
C22 C21 H21 119.9
C21 C22 H22 120.2
C21 C22 C23 119.6(5)
C23 C22 H22 120.2
C18 C23 C22 121.4(6)
C18 C23 H23 119.3
C22 C23 H23 119.3
N1 C24 C25 109.6(3)
N1 C24 C27 122.8(3)
C25 C24 C27 127.6(4)
C24 C25 H25 127.0
C26 C25 C24 106.0(3)
C26 C25 H25 127.0
N2 C26 C25 108.1(3)
N2 C26 C28 123.2(4)
C25 C26 C28 128.7(4)
C24 C27 H27A 109.5
C24 C27 H27B 109.5
C24 C27 H27C 109.5
H27A C27 H27B 109.5
H27A C27 H27C 109.5
H27B C27 H27C 109.5
C26 C28 H28A 109.5
C26 C28 H28B 109.5
C26 C28 H28C 109.5
H28A C28 H28B 109.5
H28A C28 H28C 109.5
H28B C28 H28C 109.5
N3 C29 C30 109.5(3)
N3 C29 C32 122.0(3)
C30 C29 C32 128.5(4)
C29 C30 H30 126.8
C31 C30 C29 106.4(3)
C31 C30 H30 126.8
N4 C31 C30 107.9(3)
N4 C31 C33 123.8(3)
C30 C31 C33 128.3(4)
C29 C32 H32A 109.5
C29 C32 H32B 109.5
C29 C32 H32C 109.5
H32A C32 H32B 109.5
H32A C32 H32C 109.5
H32B C32 H32C 109.5
C31 C33 H33A 109.5
C31 C33 H33B 109.5
C31 C33 H33C 109.5
H33A C33 H33B 109.5
H33A C33 H33C 109.5
H33B C33 H33C 109.5
N5 C34 C35 108.7(4)
N5 C34 C37 122.8(4)
C35 C34 C37 128.5(4)
C34 C35 H35 126.7
C36 C35 C34 106.6(4)
C36 C35 H35 126.7
N6 C36 C35 107.7(4)
N6 C36 C38 123.1(4)
C35 C36 C38 129.3(4)
C34 C37 H37A 109.5
C34 C37 H37B 109.5
C34 C37 H37C 109.5
H37A C37 H37B 109.5
H37A C37 H37C 109.5
H37B C37 H37C 109.5
C36 C38 H38A 109.5
C36 C38 H38B 109.5
C36 C38 H38C 109.5
H38A C38 H38B 109.5
H38A C38 H38C 109.5
H38B C38 H38C 109.5
N2 B1 N4 109.7(3)
N2 B1 N6 108.8(3)
N2 B1 H1 110(3)
N4 B1 N6 108.5(3)
N4 B1 H1 110(3)
N6 B1 H1 109(3)

loop_
_geom_bond_atom_site_label_1
_geom_bond_atom_site_label_2
_geom_bond_distance
W1 N1 2.273(3)
W1 N3 2.204(3)
W1 N5 2.217(3)
W1 C1 1.846(4)
W1 C4 2.012(4)
W1 C5 2.014(4)
CL1a C100 1.741(11)
CL3a C100 1.734(11)
CL2a C100 1.686(10)
C100a H100 1.0000
CL6b C200 1.735(17)
CL4b C200 1.62(3)
CL5b C200 1.697(15)
C200b H200 1.0000
Ge1 C3 1.915(4)
Ge1 C6 1.955(5)
Ge1 C12 1.944(4)
Ge1 C18 1.945(4)
O1 C4 1.138(5)
O2 C5 1.143(5)
N1 N2 1.376(4)
N1 C24 1.343(5)
N2 C26 1.354(4)
N2 B1 1.538(5)
N3 N4 1.378(4)
N3 C29 1.344(5)
N4 C31 1.340(5)
N4 B1 1.539(5)
N5 N6 1.376(4)
N5 C34 1.340(5)
N6 C36 1.341(5)
N6 B1 1.541(5)
C1 C2 1.378(5)
C2 C3 1.197(6)
C6 C7 1.375(6)
C6 C11 1.385(7)
C7 H7 0.9500
C7 C8 1.389(8)
C8 H8 0.9500
C8 C9 1.367(9)
C9 H9 0.9500
C9 C10 1.383(9)
C10 H10 0.9500
C10 C11 1.379(9)
C11 H11 0.9500
C12 C13 1.393(6)
C12 C17 1.384(6)
C13 H13 0.9500
C13 C14 1.384(7)
C14 H14 0.9500
C14 C15 1.390(7)
C15 H15 0.9500
C15 C16 1.360(6)
C16 H16 0.9500
C16 C17 1.401(6)
C17 H17 0.9500
C18 C19 1.378(7)
C18 C23 1.371(6)
C19 H19 0.9500
C19 C20 1.392(8)
C20 H20 0.9500
C20 C21 1.367(10)
C21 H21 0.9500
C21 C22 1.361(10)
C22 H22 0.9500
C22 C23 1.391(8)
C23 H23 0.9500
C24 C25 1.398(5)
C24 C27 1.493(5)
C25 H25 0.9500
C25 C26 1.377(6)
C26 C28 1.495(5)
C27 H27A 0.9800
C27 H27B 0.9800
C27 H27C 0.9800
C28 H28A 0.9800
C28 H28B 0.9800
C28 H28C 0.9800
C29 C30 1.381(5)
C29 C32 1.495(5)
C30 H30 0.9500
C30 C31 1.380(5)
C31 C33 1.490(5)
C32 H32A 0.9800
C32 H32B 0.9800
C32 H32C 0.9800
C33 H33A 0.9800
C33 H33B 0.9800
C33 H33C 0.9800
C34 C35 1.400(7)
C34 C37 1.494(7)
C35 H35 0.9500
C35 C36 1.380(7)
C36 C38 1.503(6)
C37 H37A 0.9800
C37 H37B 0.9800
C37 H37C 0.9800
C38 H38A 0.9800
C38 H38B 0.9800
C38 H38C 0.9800
B1 H1 0.97(5)

loop_
_exptl_oxdiff_crystal_face_indexfrac_h
_exptl_oxdiff_crystal_face_indexfrac_k
_exptl_oxdiff_crystal_face_indexfrac_l
_exptl_oxdiff_crystal_face_x
_exptl_oxdiff_crystal_face_y
_exptl_oxdiff_crystal_face_z
1.0009 2.0019 -12.9938 -0.0481 -0.2015 1.0212
1.9967 -1.9995 -11.9977 -0.1872 -0.5931 0.7473
-1.9956 2.9999 11.9984 0.1974 0.7018 -0.6972
-1.0009 -2.0019 12.9938 0.0481 0.2015 -1.0212
-0.9911 8.0027 0.0062 0.1778 0.8595 0.4033
0.9911 -8.0027 -0.0062 -0.1778 -0.8595 -0.4033
-10.0024 -0.0004 0.0074 0.9619 -0.1024 0.0243
10.0026 0.0003 0.9922 -0.9640 0.1354 -0.0953
-9.0017 1.0004 -4.9905 0.8866 -0.1485 0.4271
-7.0040 -3.0021 8.9993 0.6235 -0.1007 -0.7726
